data_1552591
loop_
_publ_author_name
'Zhang, Chun-Lei'
'Huang, Qi-Long'
'Chen, Juan'
'Zhang, Wan-Jin'
'Jin, Hai-Xiao'
'Wang, Hong-Bo'
'Naman, C. Benjamin'
'Cao, Zheng-Yu'

_publ_section_title
;
 Phthalideisoquinoline Hemiacetal Alkaloids from <i>Corydalis
 decumbens</i> That Inhibit Spontaneous Calcium Oscillations, Including
 Alkyl Derivatives of (+)-Egenine That Are Strikingly Levorotatory.
;
_journal_issue 10
_journal_name_full 'Journal of natural products'
_journal_page_first 2713
_journal_page_last 2720
_journal_paper_doi 10.1021/acs.jnatprod.9b00247
_journal_volume 82
_journal_year 2019
_chemical_absolute_configuration ad
_chemical_formula_moiety 'C21 H21 N O6'
_chemical_formula_sum 'C21 H21 N O6'
_chemical_formula_weight 383.39
_space_group_crystal_system monoclinic
_space_group_IT_number 5
_space_group_name_Hall 'C 2y'
_space_group_name_H-M_alt 'C 1 2 1'
_atom_sites_solution_hydrogens geom
_atom_sites_solution_primary dual
_audit_creation_date 2018-09-18
_audit_creation_method
;
Olex2 1.2
(compiled 2018.05.29 svn.r3508 for OlexSys, GUI svn.r5506)
;
_cell_angle_alpha 90
_cell_angle_beta 114.670(6)
_cell_angle_gamma 90
_cell_formula_units_Z 4
_cell_length_a 19.2610(9)
_cell_length_b 6.1061(3)
_cell_length_c 16.8271(10)
_cell_measurement_reflns_used 4243
_cell_measurement_temperature 100.00(10)
_cell_measurement_theta_max 73.0390
_cell_measurement_theta_min 2.8150
_cell_volume 1798.40(18)
_computing_cell_refinement 'CrysAlisPro 1.171.38.43f (Rigaku OD, 2015)'
_computing_data_collection 'CrysAlisPro 1.171.38.43f (Rigaku OD, 2015)'
_computing_data_reduction 'CrysAlisPro 1.171.38.43f (Rigaku OD, 2015)'
_computing_molecular_graphics 'Olex2 (Dolomanov et al., 2009)'
_computing_publication_material 'Olex2 (Dolomanov et al., 2009)'
_computing_structure_refinement 'ShelXL (Sheldrick, 2015)'
_computing_structure_solution 'ShelXT (Sheldrick, 2015)'
_diffrn_ambient_environment N~2~
_diffrn_ambient_temperature 100.00(10)
_diffrn_detector 'CCD plate'
_diffrn_detector_area_resol_mean 5.2684
_diffrn_detector_type AtlasS2
_diffrn_measured_fraction_theta_full 0.977
_diffrn_measured_fraction_theta_max 0.957
_diffrn_measurement_details
;
List of Runs (angles in degrees, time in seconds):

  # Type    Start    End  Width  t~exp~   \w     \q     \k     \f   Frames
--------------------------------------------------------------------------
  1  \w    -66.00  33.00   1.00    1.00    --  -40.98  38.00  90.00   99
  2  \w   -113.00 -13.00   1.00    1.00    --  -40.98 -57.00-120.00  100
  3  \w    -69.00  32.00   1.00    1.00    --  -40.98  57.00 -30.00  101
  4  \w     16.00 115.00   1.00    1.00    --   40.98  38.00 -30.00   99
  5  \w      8.00 117.00   1.00    1.00    --   40.98  77.00   0.00  109
  6  \w      8.00 117.00   1.00    1.00    --   40.98  77.00 -30.00  109
  7  \w     34.00 121.00   1.00    3.00    --  106.95-125.00  90.00   87
  8  \w     78.00 178.00   1.00    3.00    --  106.95  61.00 -30.00  100
  9  \w     78.00 178.00   1.00    3.00    --  106.95  61.00 -90.00  100
 10  \w     78.00 178.00   1.00    3.00    --  106.95  61.00   0.00  100
 11  \w     74.00 178.00   1.00    3.00    --  106.95  77.00-150.00  104
 12  \w     74.00 178.00   1.00    3.00    --  106.95  77.00-120.00  104
 13  \w     74.00 105.00   1.00    3.00    --  106.95  77.00 -60.00   31
;
_diffrn_measurement_device 'four-circle diffractometer'
_diffrn_measurement_device_type 'SuperNova, Dual, Cu at zero, AtlasS2'
_diffrn_measurement_method '\w scans'
_diffrn_orient_matrix_type 'CrysAlisPro convention (1999,Acta A55,543-557)'
_diffrn_orient_matrix_UB_11 0.0467732000
_diffrn_orient_matrix_UB_12 0.0303721000
_diffrn_orient_matrix_UB_13 0.0991085000
_diffrn_orient_matrix_UB_21 0.0743211000
_diffrn_orient_matrix_UB_22 -0.0381213000
_diffrn_orient_matrix_UB_23 -0.0115279000
_diffrn_orient_matrix_UB_31 0.0057548000
_diffrn_orient_matrix_UB_32 0.2475999000
_diffrn_orient_matrix_UB_33 -0.0138667000
_diffrn_radiation_monochromator mirror
_diffrn_radiation_probe x-ray
_diffrn_radiation_type CuK\a
_diffrn_radiation_wavelength 1.54184
_diffrn_reflns_av_R_equivalents 0.0282
_diffrn_reflns_av_unetI/netI 0.0340
_diffrn_reflns_Laue_measured_fraction_full 0.977
_diffrn_reflns_Laue_measured_fraction_max 0.957
_diffrn_reflns_limit_h_max 23
_diffrn_reflns_limit_h_min -19
_diffrn_reflns_limit_k_max 7
_diffrn_reflns_limit_k_min -6
_diffrn_reflns_limit_l_max 15
_diffrn_reflns_limit_l_min -20
_diffrn_reflns_number 6339
_diffrn_reflns_point_group_measured_fraction_full 0.878
_diffrn_reflns_point_group_measured_fraction_max 0.842
_diffrn_reflns_theta_full 67.684
_diffrn_reflns_theta_max 73.429
_diffrn_reflns_theta_min 2.890
_diffrn_source 'micro-focus sealed X-ray tube'
_diffrn_source_type 'SuperNova (Cu) X-ray Source'
_exptl_absorpt_coefficient_mu 0.867
_exptl_absorpt_correction_T_max 1.00000
_exptl_absorpt_correction_T_min 0.60851
_exptl_absorpt_correction_type multi-scan
_exptl_absorpt_process_details
;
CrysAlisPro 1.171.38.43f (Rigaku Oxford Diffraction, 2015)
Empirical absorption correction using spherical harmonics,
 implemented in SCALE3 ABSPACK scaling algorithm.
;
_exptl_crystal_colour colourless
_exptl_crystal_colour_primary colourless
_exptl_crystal_density_diffrn 1.416
_exptl_crystal_description block
_exptl_crystal_F_000 808
_exptl_crystal_size_max 0.12
_exptl_crystal_size_mid 0.11
_exptl_crystal_size_min 0.09
_refine_diff_density_max 0.313
_refine_diff_density_min -0.261
_refine_diff_density_rms 0.056
_refine_ls_abs_structure_details
;
 Flack x determined using 1111 quotients [(I+)-(I-)]/[(I+)+(I-)]
 (Parsons, Flack and Wagner, Acta Cryst. B69 (2013) 249-259).
;
_refine_ls_abs_structure_Flack -0.03(17)
_refine_ls_extinction_method none
_refine_ls_goodness_of_fit_ref 1.137
_refine_ls_hydrogen_treatment constr
_refine_ls_matrix_type full
_refine_ls_number_parameters 255
_refine_ls_number_reflns 3072
_refine_ls_number_restraints 1
_refine_ls_restrained_S_all 1.137
_refine_ls_R_factor_all 0.0409
_refine_ls_R_factor_gt 0.0403
_refine_ls_shift/su_max 0.000
_refine_ls_shift/su_mean 0.000
_refine_ls_structure_factor_coef Fsqd
_refine_ls_weighting_details 'w=1/[\s^2^(Fo^2^)+(0.0543P)^2^+2.0061P] where P=(Fo^2^+2Fc^2^)/3'
_refine_ls_weighting_scheme calc
_refine_ls_wR_factor_gt 0.1138
_refine_ls_wR_factor_ref 0.1143
_reflns_Friedel_coverage 0.605
_reflns_Friedel_fraction_full 0.755
_reflns_Friedel_fraction_max 0.704
_reflns_number_gt 3019
_reflns_number_total 3072
_reflns_threshold_expression 'I > 2\s(I)'
_cod_data_source_file np9b00247_si_002.cif
_cod_data_source_block 27
_cod_database_code 1552591
_shelx_shelxl_version_number 2018/3
_shelx_space_group_comment
;
The symmetry employed for this shelxl refinement is uniquely defined
by the following loop, which should always be used as a source of
symmetry information in preference to the above space-group names.
They are only intended as comments.
;
_reflns_odcompleteness_completeness 97.79
_reflns_odcompleteness_iscentric 1
_reflns_odcompleteness_theta 66.97
_olex2_refinement_description
;
1. Fixed Uiso
 At 1.2 times of:
  All C(H) groups, All C(H,H) groups
 At 1.5 times of:
  All C(H,H,H) groups
2.a Ternary CH refined with riding coordinates:
 C7'(H7'), C1(H1), C9(H9)
2.b Secondary CH2 refined with riding coordinates:
 C3(H3A,H3B), C4(H4A,H4B), C9'(H9'A,H9'B), C10(H10A,H10B)
2.c Aromatic/amide H refined with riding coordinates:
 C8(H8), C5(H5), C2'(H2'), C3'(H3')
2.d Idealised Me refined as rotating group:
 C8'(H8'A,H8'B,H8'C), C11(H11A,H11B,H11C)
;
_olex2_submission_special_instructions 'No special instructions were received'
_oxdiff_exptl_absorpt_empirical_details
;
Empirical correction (ABSPACK) includes:
- Absorption correction using spherical harmonics
- Frame scaling
- Detector area scaling
;
_oxdiff_exptl_absorpt_empirical_full_max 1.458
_oxdiff_exptl_absorpt_empirical_full_min 0.607

loop_
_space_group_symop_operation_xyz
'x, y, z'
'-x, y, -z'
'x+1/2, y+1/2, z'
'-x+1/2, y+1/2, -z'

loop_
_atom_site_label
_atom_site_type_symbol
_atom_site_fract_x
_atom_site_fract_y
_atom_site_fract_z
_atom_site_U_iso_or_equiv
_atom_site_adp_type
_atom_site_occupancy
_atom_site_site_symmetry_order
_atom_site_calc_flag
_atom_site_refinement_flags_posn
O4 O 0.53163(13) 0.8266(4) 0.33026(14) 0.0205(5) Uani 1 1 d .
O3 O 0.54881(11) 0.4449(4) 0.33676(13) 0.0187(5) Uani 1 1 d .
O5 O 0.66105(12) 0.9816(4) 0.24511(15) 0.0233(5) Uani 1 1 d .
O1 O 0.28374(13) 0.1562(5) 0.42793(15) 0.0240(5) Uani 1 1 d .
O6 O 0.65770(13) 0.9129(5) 0.10781(15) 0.0272(6) Uani 1 1 d .
O2 O 0.34962(14) 0.4844(4) 0.45199(16) 0.0258(6) Uani 1 1 d .
N2 N 0.39880(14) 0.2549(5) 0.12236(17) 0.0186(6) Uani 1 1 d .
C7 C 0.35555(17) 0.3743(6) 0.3835(2) 0.0188(7) Uani 1 1 d .
C8A C 0.38939(16) 0.2952(6) 0.26572(19) 0.0164(6) Uani 1 1 d .
C6 C 0.31590(16) 0.1796(6) 0.3692(2) 0.0180(7) Uani 1 1 d .
C7' C 0.58021(16) 0.6529(6) 0.3325(2) 0.0173(7) Uani 1 1 d .
H7' H 0.630064 0.670863 0.382000 0.021 Uiso 1 1 calc R
C8 C 0.39311(16) 0.4377(6) 0.3338(2) 0.0195(7) Uani 1 1 d .
H8 H 0.419936 0.569030 0.344287 0.023 Uiso 1 1 calc R
C6' C 0.58961(16) 0.6464(6) 0.2486(2) 0.0171(7) Uani 1 1 d .
C4A C 0.34811(17) 0.1023(6) 0.2500(2) 0.0174(7) Uani 1 1 d .
C1' C 0.55319(15) 0.4615(6) 0.20053(19) 0.0170(7) Uani 1 1 d .
C1 C 0.42846(16) 0.3673(6) 0.2073(2) 0.0169(6) Uani 1 1 d .
H1 H 0.417642 0.523677 0.195324 0.020 Uiso 1 1 calc R
C3 C 0.39288(18) 0.0194(6) 0.1322(2) 0.0210(7) Uani 1 1 d .
H3A H 0.443119 -0.038187 0.168652 0.025 Uiso 1 1 calc R
H3B H 0.375804 -0.049325 0.075211 0.025 Uiso 1 1 calc R
C5' C 0.62427(17) 0.7881(6) 0.2131(2) 0.0193(7) Uani 1 1 d .
C5 C 0.31096(17) 0.0396(6) 0.3033(2) 0.0199(7) Uani 1 1 d .
H5 H 0.284180 -0.091606 0.293984 0.024 Uiso 1 1 calc R
C4' C 0.62235(17) 0.7437(6) 0.1310(2) 0.0205(7) Uani 1 1 d .
C2' C 0.55185(17) 0.4175(6) 0.1192(2) 0.0209(7) Uani 1 1 d .
H2' H 0.527560 0.292516 0.088602 0.025 Uiso 1 1 calc R
C3' C 0.58747(17) 0.5631(7) 0.0832(2) 0.0248(8) Uani 1 1 d .
H3' H 0.587282 0.537259 0.028639 0.030 Uiso 1 1 calc R
C9 C 0.51645(16) 0.3418(6) 0.25128(19) 0.0174(7) Uani 1 1 d .
H9 H 0.530366 0.186402 0.256436 0.021 Uiso 1 1 calc R
C4 C 0.33768(17) -0.0412(6) 0.1729(2) 0.0212(7) Uani 1 1 d .
H4A H 0.285597 -0.027334 0.128972 0.025 Uiso 1 1 calc R
H4B H 0.345843 -0.192892 0.191687 0.025 Uiso 1 1 calc R
C8' C 0.53743(19) 0.8889(6) 0.4146(2) 0.0243(7) Uani 1 1 d .
H8'A H 0.503061 1.008021 0.408652 0.036 Uiso 1 1 calc GR
H8'B H 0.588829 0.934091 0.450477 0.036 Uiso 1 1 calc GR
H8'C H 0.524286 0.766538 0.441450 0.036 Uiso 1 1 calc GR
C11 C 0.32625(18) 0.3485(7) 0.0616(2) 0.0231(7) Uani 1 1 d .
H11A H 0.288799 0.330936 0.084942 0.035 Uiso 1 1 calc GR
H11B H 0.309282 0.274597 0.006367 0.035 Uiso 1 1 calc GR
H11C H 0.332951 0.501461 0.053679 0.035 Uiso 1 1 calc GR
C9' C 0.69472(18) 1.0410(6) 0.1859(2) 0.0231(7) Uani 1 1 d .
H9'A H 0.687325 1.195913 0.172195 0.028 Uiso 1 1 calc R
H9'B H 0.749134 1.010894 0.212406 0.028 Uiso 1 1 calc R
C10 C 0.2984(2) 0.3583(7) 0.4743(2) 0.0323(9) Uani 1 1 d .
H10A H 0.250968 0.437854 0.459130 0.039 Uiso 1 1 calc R
H10B H 0.320606 0.330609 0.536800 0.039 Uiso 1 1 calc R

loop_
_atom_site_aniso_label
_atom_site_aniso_U_11
_atom_site_aniso_U_22
_atom_site_aniso_U_33
_atom_site_aniso_U_23
_atom_site_aniso_U_13
_atom_site_aniso_U_12
O4 0.0236(10) 0.0189(14) 0.0212(10) 0.0014(10) 0.0115(9) 0.0036(9)
O3 0.0202(10) 0.0179(13) 0.0181(10) 0.0010(10) 0.0081(8) -0.0033(10)
O5 0.0238(11) 0.0214(14) 0.0291(12) 0.0003(11) 0.0155(9) -0.0051(10)
O1 0.0299(11) 0.0213(14) 0.0275(12) -0.0048(11) 0.0186(9) -0.0068(10)
O6 0.0257(11) 0.0331(17) 0.0271(11) 0.0041(12) 0.0151(9) -0.0063(11)
O2 0.0336(12) 0.0235(15) 0.0286(12) -0.0106(11) 0.0214(10) -0.0094(11)
N2 0.0165(12) 0.0193(16) 0.0196(12) -0.0003(12) 0.0073(10) 0.0006(11)
C7 0.0187(13) 0.0187(19) 0.0194(14) -0.0043(14) 0.0084(11) -0.0002(12)
C8A 0.0142(13) 0.0156(18) 0.0190(14) 0.0007(13) 0.0064(11) 0.0020(11)
C6 0.0177(13) 0.0189(19) 0.0188(14) 0.0008(14) 0.0090(11) -0.0005(13)
C7' 0.0157(13) 0.0163(18) 0.0201(14) 0.0007(14) 0.0077(11) -0.0014(12)
C8 0.0163(13) 0.0199(19) 0.0225(14) -0.0027(14) 0.0083(11) -0.0025(13)
C6' 0.0137(12) 0.0165(18) 0.0217(14) 0.0020(14) 0.0079(11) 0.0019(12)
C4A 0.0173(13) 0.0144(18) 0.0194(14) -0.0014(14) 0.0068(11) 0.0034(12)
C1' 0.0140(12) 0.0160(18) 0.0215(14) 0.0026(14) 0.0080(11) 0.0033(12)
C1 0.0175(13) 0.0142(17) 0.0194(14) 0.0005(13) 0.0081(11) 0.0016(12)
C3 0.0199(14) 0.022(2) 0.0222(15) -0.0045(14) 0.0096(12) -0.0005(13)
C5' 0.0152(13) 0.0185(18) 0.0247(15) 0.0023(14) 0.0088(11) 0.0012(12)
C5 0.0185(14) 0.0166(18) 0.0233(15) -0.0019(14) 0.0073(12) -0.0019(12)
C4' 0.0169(14) 0.023(2) 0.0253(16) 0.0033(15) 0.0120(12) -0.0004(13)
C2' 0.0170(13) 0.024(2) 0.0231(14) -0.0023(15) 0.0092(11) -0.0003(13)
C3' 0.0185(14) 0.036(2) 0.0211(16) 0.0006(16) 0.0101(12) 0.0004(14)
C9 0.0165(13) 0.0158(18) 0.0188(14) 0.0008(13) 0.0063(11) -0.0006(12)
C4 0.0221(14) 0.0186(19) 0.0231(15) -0.0034(15) 0.0098(12) -0.0023(13)
C8' 0.0271(16) 0.022(2) 0.0253(16) -0.0035(15) 0.0128(12) 0.0001(14)
C11 0.0202(14) 0.028(2) 0.0202(15) 0.0025(15) 0.0073(12) 0.0004(14)
C9' 0.0206(14) 0.0218(19) 0.0300(17) 0.0059(15) 0.0135(13) -0.0030(13)
C10 0.0354(18) 0.038(2) 0.0325(18) -0.0117(18) 0.0229(15) -0.0130(17)

loop_
_atom_type_symbol
_atom_type_description
_atom_type_scat_dispersion_real
_atom_type_scat_dispersion_imag
_atom_type_scat_source
C C 0.0181 0.0091 'International Tables Vol C Tables 4.2.6.8 and 6.1.1.4'
H H 0.0000 0.0000 'International Tables Vol C Tables 4.2.6.8 and 6.1.1.4'
N N 0.0311 0.0180 'International Tables Vol C Tables 4.2.6.8 and 6.1.1.4'
O O 0.0492 0.0322 'International Tables Vol C Tables 4.2.6.8 and 6.1.1.4'

loop_
_geom_angle_atom_site_label_1
_geom_angle_atom_site_label_2
_geom_angle_atom_site_label_3
_geom_angle
C7' O4 C8' 113.6(2)
C7' O3 C9 110.7(2)
C5' O5 C9' 104.7(3)
C6 O1 C10 105.0(3)
C4' O6 C9' 105.3(2)
C7 O2 C10 105.4(3)
C3 N2 C1 111.6(3)
C3 N2 C11 111.6(3)
C11 N2 C1 111.6(3)
C6 C7 O2 109.5(3)
C8 C7 O2 128.4(3)
C8 C7 C6 122.1(3)
C8 C8A C1 118.0(3)
C4A C8A C8 120.6(3)
C4A C8A C1 121.3(3)
O1 C6 C7 110.3(3)
C5 C6 O1 128.0(3)
C5 C6 C7 121.7(3)
O4 C7' O3 112.5(2)
O4 C7' C6' 109.7(3)
O3 C7' C6' 104.2(3)
C7 C8 C8A 117.3(3)
C1' C6' C7' 109.8(3)
C5' C6' C7' 131.7(3)
C5' C6' C1' 118.5(3)
C8A C4A C5 120.8(3)
C8A C4A C4 121.2(3)
C5 C4A C4 117.9(3)
C6' C1' C9 107.8(3)
C2' C1' C6' 121.8(3)
C2' C1' C9 130.3(3)
N2 C1 C8A 113.2(3)
N2 C1 C9 108.8(2)
C8A C1 C9 113.4(2)
N2 C3 C4 113.0(3)
O5 C5' C6' 129.8(3)
O5 C5' C4' 110.7(3)
C6' C5' C4' 119.5(3)
C6 C5 C4A 117.5(3)
O6 C4' C5' 108.8(3)
C3' C4' O6 128.2(3)
C3' C4' C5' 123.0(3)
C1' C2' C3' 119.5(3)
C4' C3' C2' 117.8(3)
O3 C9 C1' 104.0(2)
O3 C9 C1 111.2(2)
C1' C9 C1 111.1(2)
C4A C4 C3 112.1(3)
O6 C9' O5 107.5(3)
O2 C10 O1 109.0(3)

loop_
_geom_bond_atom_site_label_1
_geom_bond_atom_site_label_2
_geom_bond_distance
O4 C7' 1.404(4)
O4 C8' 1.428(4)
O3 C7' 1.421(4)
O3 C9 1.451(4)
O5 C5' 1.367(4)
O5 C9' 1.444(4)
O1 C6 1.376(4)
O1 C10 1.424(5)
O6 C4' 1.380(4)
O6 C9' 1.437(4)
O2 C7 1.379(4)
O2 C10 1.421(4)
N2 C1 1.469(4)
N2 C3 1.457(5)
N2 C11 1.460(4)
C7 C6 1.379(5)
C7 C8 1.371(4)
C8A C8 1.416(5)
C8A C4A 1.383(5)
C8A C1 1.531(4)
C6 C5 1.372(5)
C7' C6' 1.497(4)
C6' C1' 1.395(5)
C6' C5' 1.372(5)
C4A C5 1.413(4)
C4A C4 1.508(4)
C1' C2' 1.384(4)
C1' C9 1.506(4)
C1 C9 1.548(4)
C3 C4 1.531(4)
C5' C4' 1.394(5)
C4' C3' 1.365(5)
C2' C3' 1.405(5)
